data_7134345
loop_
_publ_author_name
'Sk, Asikul'
'Banerji, Biswadip'

_publ_section_title
;
 Access to pyrido-pyrimidinone and imidazopyridine via Fe(iii)-mediated
 denitrogenative annulation of tetrazolopyridine with \b-keto ester
;
_journal_issue 34
_journal_name_full 'Chemical Communications'
_journal_page_first 6312
_journal_page_last 6315
_journal_paper_doi 10.1039/D5CC00258C
_journal_volume 61
_journal_year 2025
_chemical_formula_moiety 'C16 H12 N2 O3'
_chemical_formula_sum 'C16 H12 N2 O3'
_chemical_formula_weight 280.285
_chemical_name_systematic 2-(2,3-dihydrobenzo[b][1,4]dioxin-6-yl)-4H-pyrido[1,2-a]pyrimidin-4-one
_space_group_crystal_system monoclinic
_space_group_IT_number 14
_space_group_name_Hall '-P 2ybc'
_space_group_name_H-M_alt 'P 1 21/c 1'
_symmetry_Int_Tables_number 14
_atom_sites_solution_primary iterative
_audit_creation_date 2024-02-19
_audit_creation_method
;
Olex2 1.5-alpha
(compiled 2023.11.24 svn.r209d9fb2 for OlexSys, GUI svn.r6869)
;
_audit_update_record
;
2024-02-19 deposited with the CCDC.	2025-03-24 downloaded from the CCDC.
;
_cell_angle_alpha 90
_cell_angle_beta 92.390(2)
_cell_angle_gamma 90
_cell_formula_units_Z 4
_cell_length_a 10.7772(7)
_cell_length_b 12.8183(8)
_cell_length_c 8.8804(6)
_cell_measurement_reflns_used 9921
_cell_measurement_temperature 108.00
_cell_measurement_theta_max 68.26
_cell_measurement_theta_min 4.98
_cell_volume 1225.72(14)
_computing_cell_refinement 'SAINT V8.40B (?, 2016)'
_computing_data_reduction 'SAINT V8.40B (?, 2016)'
_computing_molecular_graphics 'Olex2 1.5-alpha (Dolomanov et al., 2009)'
_computing_publication_material 'Olex2 1.5-alpha (Dolomanov et al., 2009)'
_computing_structure_refinement 'olex2.refine 1.5-alpha (Bourhis et al., 2015)'
_computing_structure_solution 'olex2.solve 1.5-alpha (Bourhis et al., 2015)'
_diffrn_ambient_temperature 108.00
_diffrn_measured_fraction_theta_full 0.9663
_diffrn_measured_fraction_theta_max 0.9658
_diffrn_measurement_device_type 'Bruker APEX-II CCD'
_diffrn_measurement_method '\f and \w scans'
_diffrn_radiation_type 'Cu K\a'
_diffrn_radiation_wavelength 1.54178
_diffrn_reflns_av_R_equivalents 0.0394
_diffrn_reflns_av_unetI/netI 0.0274
_diffrn_reflns_Laue_measured_fraction_full 0.9663
_diffrn_reflns_Laue_measured_fraction_max 0.9658
_diffrn_reflns_limit_h_max 12
_diffrn_reflns_limit_h_min -12
_diffrn_reflns_limit_k_max 15
_diffrn_reflns_limit_k_min -15
_diffrn_reflns_limit_l_max 10
_diffrn_reflns_limit_l_min -10
_diffrn_reflns_number 14811
_diffrn_reflns_point_group_measured_fraction_full 0.9663
_diffrn_reflns_point_group_measured_fraction_max 0.9658
_diffrn_reflns_theta_full 67.6786
_diffrn_reflns_theta_max 68.26
_diffrn_reflns_theta_min 5.36
_diffrn_source_current 1.2
_diffrn_source_power 0.06
_diffrn_source_voltage 50.0
_diffrn_standards_number 0
_exptl_absorpt_coefficient_mu 0.882
_exptl_absorpt_correction_T_max 0.7531
_exptl_absorpt_correction_T_min 0.6072
_exptl_absorpt_correction_type none
_exptl_absorpt_process_details
;
SADABS-2016/2 (Bruker,2016/2) was used for absorption correction.
wR2(int) was 0.1143 before and 0.0602 after correction.
The Ratio of minimum to maximum transmission is 0.8063.
The \l/2 correction factor is Not present.
;
_exptl_crystal_colour White
_exptl_crystal_density_diffrn 1.519
_exptl_crystal_description needle
_exptl_crystal_F_000 586.119
_exptl_crystal_recrystallization_method 'Slow evaporation of solvent'
_exptl_crystal_size_max 0.5
_exptl_crystal_size_mid 0.1
_exptl_crystal_size_min 0.1
_refine_diff_density_max 0.2573
_refine_diff_density_min -0.2273
_refine_diff_density_rms 0.0528
_refine_ls_d_res_high 0.8299
_refine_ls_d_res_low 8.2448
_refine_ls_extinction_coef 0.032(5)
_refine_ls_extinction_expression Fc^*^=kFc[1+0.001xFc^2^\l^3^/sin(2\q)]^-1/4^
_refine_ls_goodness_of_fit_ref 1.0468
_refine_ls_hydrogen_treatment constr
_refine_ls_matrix_type full
_refine_ls_number_constraints 22
_refine_ls_number_parameters 191
_refine_ls_number_reflns 2175
_refine_ls_number_restraints 0
_refine_ls_restrained_S_all 1.0468
_refine_ls_R_factor_all 0.0419
_refine_ls_R_factor_gt 0.0400
_refine_ls_shift/su_max 0.0004
_refine_ls_shift/su_mean 0.0001
_refine_ls_structure_factor_coef Fsqd
_refine_ls_weighting_details 'w=1/[\s^2^(Fo^2^)+(0.0848P)^2^+0.3357P] where P=(Fo^2^+2Fc^2^)/3'
_refine_ls_weighting_scheme calc
_refine_ls_wR_factor_gt 0.1152
_refine_ls_wR_factor_ref 0.1245
_reflns_Friedel_coverage 0.0
_reflns_limit_h_max 12
_reflns_limit_h_min -12
_reflns_limit_k_max 15
_reflns_limit_k_min 0
_reflns_limit_l_max 10
_reflns_limit_l_min 0
_reflns_number_gt 2090
_reflns_number_total 2175
_reflns_threshold_expression I>=2u(I)
_cod_data_source_file d5cc00258c2.cif
_cod_data_source_block BBAS_84_0ma_a
_cod_depositor_comments 'Adding full bibliography for 7134345--7134346.cif.'
_cod_database_code 7134345
_olex2_refinement_description
;
1. Fixed Uiso
 At 1.2 times of:
  All C(H) groups, All C(H,H) groups
2.a Secondary CH2 refined with riding coordinates:
 C13(H13a,H13b), C14(H14a,H14b)
2.b Aromatic/amide H refined with riding coordinates:
 C16(H16), C10(H10), C11(H11), C1(H1), C2(H2), C3(H3), C4(H4), C7(H7)
;
_olex2_submission_special_instructions 'No special instructions were received'

loop_
_space_group_symop_id
_space_group_symop_operation_xyz
1 x,y,z
2 -x,y+1/2,-z+1/2
3 -x,-y,-z
4 x,-y-1/2,z-1/2

loop_
_atom_site_label
_atom_site_type_symbol
_atom_site_fract_x
_atom_site_fract_y
_atom_site_fract_z
_atom_site_U_iso_or_equiv
_atom_site_adp_type
_atom_site_occupancy
_atom_site_refinement_flags_posn
O3 O 0.33218(8) 0.71493(7) 0.87884(10) 0.0244(3) Uani 1.000000 .
O2 O 0.25340(8) 0.50968(7) 0.95855(10) 0.0239(3) Uani 1.000000 .
O1 O 0.90218(8) 0.42869(7) 0.39828(10) 0.0242(3) Uani 1.000000 .
N1 N 0.84863(9) 0.60291(8) 0.39767(11) 0.0188(3) Uani 1.000000 .
N2 N 0.67656(9) 0.66454(8) 0.53389(11) 0.0184(3) Uani 1.000000 .
C12 C 0.35244(11) 0.52631(10) 0.87010(13) 0.0192(3) Uani 1.000000 .
C9 C 0.55397(11) 0.55123(9) 0.68401(14) 0.0182(3) Uani 1.000000 .
C6 C 0.65969(11) 0.56603(10) 0.58474(13) 0.0185(3) Uani 1.000000 .
C5 C 0.76963(11) 0.68132(10) 0.44445(13) 0.0178(3) Uani 1.000000 .
C15 C 0.39143(11) 0.62645(9) 0.82977(13) 0.0193(3) Uani 1.000000 .
C16 C 0.49044(11) 0.63798(9) 0.73759(14) 0.0201(3) Uani 1.000000 .
C7 C 0.73607(11) 0.48398(10) 0.54690(14) 0.0204(3) Uani 1.000000 .
C8 C 0.83272(11) 0.49664(10) 0.44641(14) 0.0199(3) Uani 1.000000 .
C10 C 0.51457(12) 0.45144(9) 0.72646(13) 0.0193(3) Uani 1.000000 .
C11 C 0.41565(12) 0.43965(10) 0.81887(14) 0.0205(3) Uani 1.000000 .
C4 C 0.79280(11) 0.78399(9) 0.39098(13) 0.0197(3) Uani 1.000000 .
C1 C 0.94476(12) 0.62423(10) 0.30444(14) 0.0234(3) Uani 1.000000 .
C3 C 0.88763(12) 0.80418(10) 0.29923(13) 0.0215(3) Uani 1.000000 .
C2 C 0.96569(12) 0.72207(11) 0.25474(15) 0.0245(3) Uani 1.000000 .
C13 C 0.17762(13) 0.60053(10) 0.97586(16) 0.0273(3) Uani 1.000000 .
C14 C 0.25723(13) 0.69512(10) 1.00616(15) 0.0260(3) Uani 1.000000 .
H16 H 0.51597(11) 0.70604(9) 0.70998(14) 0.0241(4) Uiso 1.000000 R
H10 H 0.55637(12) 0.39151(9) 0.69128(13) 0.0232(4) Uiso 1.000000 R
H11 H 0.39058(12) 0.37172(10) 0.84768(14) 0.0246(4) Uiso 1.000000 R
H1 H 0.99723(12) 0.56906(10) 0.27461(14) 0.0281(4) Uiso 1.000000 R
H2 H 1.03220(12) 0.73555(11) 0.19055(15) 0.0295(4) Uiso 1.000000 R
H3 H 0.90147(12) 0.87327(10) 0.26505(13) 0.0258(4) Uiso 1.000000 R
H4 H 0.74072(11) 0.83961(9) 0.42017(13) 0.0236(4) Uiso 1.000000 R
H7 H 0.72289(11) 0.41725(10) 0.58997(14) 0.0245(4) Uiso 1.000000 R
H13a H 0.12527(13) 0.61162(10) 0.88298(16) 0.0328(4) Uiso 1.000000 R
H13b H 0.12203(13) 0.58986(10) 1.06050(16) 0.0328(4) Uiso 1.000000 R
H14a H 0.31146(13) 0.68346(10) 1.09735(15) 0.0312(4) Uiso 1.000000 R
H14b H 0.20390(13) 0.75634(10) 1.02444(15) 0.0312(4) Uiso 1.000000 R

loop_
_atom_site_aniso_label
_atom_site_aniso_U_11
_atom_site_aniso_U_22
_atom_site_aniso_U_33
_atom_site_aniso_U_12
_atom_site_aniso_U_13
_atom_site_aniso_U_23
O3 0.0287(5) 0.0145(5) 0.0311(5) 0.0019(3) 0.0137(4) 0.0005(4)
O2 0.0271(5) 0.0160(5) 0.0293(5) 0.0014(3) 0.0120(4) 0.0024(4)
O1 0.0257(5) 0.0172(5) 0.0303(5) 0.0033(4) 0.0080(4) -0.0019(4)
N1 0.0201(6) 0.0155(6) 0.0209(5) 0.0002(4) 0.0030(4) -0.0007(4)
N2 0.0200(5) 0.0151(5) 0.0201(5) -0.0003(4) 0.0017(4) -0.0011(4)
C12 0.0200(6) 0.0194(6) 0.0183(6) -0.0007(5) 0.0022(5) 0.0014(5)
C9 0.0192(6) 0.0160(6) 0.0193(6) -0.0002(4) -0.0006(5) -0.0007(4)
C6 0.0197(6) 0.0166(6) 0.0191(6) -0.0010(5) -0.0016(5) -0.0020(5)
C5 0.0189(6) 0.0170(6) 0.0174(6) 0.0008(5) -0.0003(4) -0.0029(4)
C15 0.0221(6) 0.0145(6) 0.0214(6) 0.0019(5) 0.0012(5) -0.0014(5)
C16 0.0222(6) 0.0143(6) 0.0239(6) -0.0015(5) 0.0026(5) 0.0010(5)
C7 0.0214(6) 0.0155(6) 0.0245(6) -0.0006(5) 0.0032(5) 0.0009(5)
C8 0.0214(6) 0.0151(6) 0.0232(6) 0.0008(4) 0.0002(5) -0.0021(5)
C10 0.0211(6) 0.0148(6) 0.0219(6) 0.0016(5) 0.0012(5) -0.0008(5)
C11 0.0249(7) 0.0139(6) 0.0226(6) -0.0013(5) 0.0022(5) 0.0021(4)
C4 0.0223(6) 0.0155(6) 0.0211(6) -0.0000(4) 0.0005(5) -0.0020(5)
C1 0.0233(7) 0.0215(7) 0.0260(6) 0.0019(5) 0.0080(5) -0.0016(5)
C3 0.0255(7) 0.0179(6) 0.0211(6) -0.0028(5) 0.0001(5) 0.0019(5)
C2 0.0252(7) 0.0230(7) 0.0260(6) -0.0021(5) 0.0075(5) 0.0009(5)
C13 0.0283(7) 0.0182(6) 0.0365(7) 0.0033(5) 0.0143(5) 0.0010(5)
C14 0.0319(7) 0.0196(6) 0.0275(7) 0.0017(5) 0.0127(5) 0.0007(5)

loop_
_atom_type_symbol
_atom_type_scat_dispersion_real
_atom_type_scat_dispersion_imag
_atom_type_scat_Cromer_Mann_a1
_atom_type_scat_Cromer_Mann_a2
_atom_type_scat_Cromer_Mann_a3
_atom_type_scat_Cromer_Mann_a4
_atom_type_scat_Cromer_Mann_b1
_atom_type_scat_Cromer_Mann_b2
_atom_type_scat_Cromer_Mann_b3
_atom_type_scat_Cromer_Mann_b4
_atom_type_scat_Cromer_Mann_c
_atom_type_scat_source
_atom_type_scat_dispersion_source
C 0.01788 0.00908 2.31000 1.02000 1.58860 0.86500 20.84390 10.20750 0.56870 51.65120 0.21560 'International Tables Volume C Table 6.1.1.4 (pp. 500-502)' 'Brennan, Cowan, Rev. Sci. Instrum., 1992, 63, 850'
H 0.00000 0.00000 0.49300 0.32291 0.14019 0.04081 10.51090 26.12570 3.14236 57.79970 0.00304 'International Tables Volume C Table 6.1.1.4 (pp. 500-502)' 'Brennan, Cowan, Rev. Sci. Instrum., 1992, 63, 850'
N 0.03110 0.01806 12.21260 3.13220 2.01250 1.16630 0.00570 9.89330 28.99750 0.58260 -11.52900 'International Tables Volume C Table 6.1.1.4 (pp. 500-502)' 'Brennan, Cowan, Rev. Sci. Instrum., 1992, 63, 850'
O 0.04960 0.03233 3.04850 2.28680 1.54630 0.86700 13.27710 5.70110 0.32390 32.90890 0.25080 'International Tables Volume C Table 6.1.1.4 (pp. 500-502)' 'Brennan, Cowan, Rev. Sci. Instrum., 1992, 63, 850'

loop_
_geom_angle_atom_site_label_1
_geom_angle_atom_site_label_2
_geom_angle_atom_site_label_3
_geom_angle
_geom_angle_site_symmetry_1
_geom_angle_site_symmetry_3
_geom_angle_publ_flag
C14 O3 C15 112.65(9) . . ?
C13 O2 C12 113.35(9) . . ?
C8 N1 C5 120.72(10) . . ?
C1 N1 C5 121.33(11) . . ?
C1 N1 C8 117.95(10) . . ?
C5 N2 C6 117.84(10) . . ?
C15 C12 O2 122.59(11) . . ?
C11 C12 O2 117.92(11) . . ?
C11 C12 C15 119.48(11) . . ?
C16 C9 C6 119.98(11) . . ?
C10 C9 C6 121.67(11) . . ?
C10 C9 C16 118.35(11) . . ?
C9 C6 N2 115.76(11) . . ?
C7 C6 N2 122.48(11) . . ?
C7 C6 C9 121.76(11) . . ?
N2 C5 N1 123.40(11) . . ?
C4 C5 N1 116.72(11) . . ?
C4 C5 N2 119.88(11) . . ?
C12 C15 O3 121.60(11) . . ?
C16 C15 O3 118.59(10) . . ?
C16 C15 C12 119.80(11) . . ?
C15 C16 C9 121.20(11) . . ?
H16 C16 C9 119.40(7) . . ?
H16 C16 C15 119.40(7) . . ?
C8 C7 C6 121.90(11) . . ?
H7 C7 C6 119.05(7) . . ?
H7 C7 C8 119.05(7) . . ?
N1 C8 O1 118.73(11) . . ?
C7 C8 O1 127.74(11) . . ?
C7 C8 N1 113.53(10) . . ?
C11 C10 C9 120.59(11) . . ?
H10 C10 C9 119.70(7) . . ?
H10 C10 C11 119.70(7) . . ?
C10 C11 C12 120.56(11) . . ?
H11 C11 C12 119.72(7) . . ?
H11 C11 C10 119.72(7) . . ?
C3 C4 C5 121.51(11) . . ?
H4 C4 C5 119.25(7) . . ?
H4 C4 C3 119.25(7) . . ?
C2 C1 N1 121.28(12) . . ?
H1 C1 N1 119.36(7) . . ?
H1 C1 C2 119.36(8) . . ?
C2 C3 C4 119.82(11) . . ?
H3 C3 C4 120.09(7) . . ?
H3 C3 C2 120.09(7) . . ?
C3 C2 C1 119.34(11) . . ?
H2 C2 C1 120.33(8) . . ?
H2 C2 C3 120.33(7) . . ?
C14 C13 O2 110.54(11) . . ?
H13a C13 O2 109.54(7) . . ?
H13a C13 C14 109.54(8) . . ?
H13b C13 O2 109.54(6) . . ?
H13b C13 C14 109.54(7) . . ?
H13b C13 H13a 108.1 . . ?
C13 C14 O3 109.66(10) . . ?
H14a C14 O3 109.74(7) . . ?
H14a C14 C13 109.74(8) . . ?
H14b C14 O3 109.74(6) . . ?
H14b C14 C13 109.74(7) . . ?
H14b C14 H14a 108.2 . . ?

loop_
_geom_bond_atom_site_label_1
_geom_bond_atom_site_label_2
_geom_bond_distance
_geom_bond_site_symmetry_2
_geom_bond_publ_flag
O3 C15 1.3809(14) . ?
O3 C14 1.4392(14) . ?
O2 C12 1.3681(15) . ?
O2 C13 1.4343(15) . ?
O1 C8 1.2363(15) . ?
N1 C5 1.3918(15) . ?
N1 C8 1.4417(16) . ?
N1 C1 1.3802(16) . ?
N2 C6 1.3558(16) . ?
N2 C5 1.3227(16) . ?
C12 C15 1.4018(17) . ?
C12 C11 1.3895(18) . ?
C9 C6 1.4817(17) . ?
C9 C16 1.3995(17) . ?
C9 C10 1.4042(17) . ?
C6 C7 1.3856(17) . ?
C5 C4 1.4247(17) . ?
C15 C16 1.3797(17) . ?
C16 H16 0.9500 . ?
C7 C8 1.4090(17) . ?
C7 H7 0.9500 . ?
C10 C11 1.3805(17) . ?
C10 H10 0.9500 . ?
C11 H11 0.9500 . ?
C4 C3 1.3582(17) . ?
C4 H4 0.9500 . ?
C1 C2 1.3517(19) . ?
C1 H1 0.9500 . ?
C3 C2 1.4139(18) . ?
C3 H3 0.9500 . ?
C2 H2 0.9500 . ?
C13 C14 1.5032(18) . ?
C13 H13a 0.9900 . ?
C13 H13b 0.9900 . ?
C14 H14a 0.9900 . ?
C14 H14b 0.9900 . ?

loop_
_geom_torsion_atom_site_label_1
_geom_torsion_atom_site_label_2
_geom_torsion_atom_site_label_3
_geom_torsion_atom_site_label_4
_geom_torsion
_geom_torsion_site_symmetry_1
_geom_torsion_site_symmetry_2
_geom_torsion_site_symmetry_3
_geom_torsion_site_symmetry_4
_geom_torsion_publ_flag
O3 C15 C12 O2 0.67(13) . . . . ?
O3 C15 C12 C11 -179.50(11) . . . . ?
O3 C15 C16 C9 -179.85(11) . . . . ?
O3 C14 C13 O2 63.04(11) . . . . ?
O2 C12 C15 C16 -178.63(11) . . . . ?
O2 C12 C11 C10 178.53(11) . . . . ?
O1 C8 N1 C5 177.58(11) . . . . ?
O1 C8 N1 C1 -2.84(14) . . . . ?
O1 C8 C7 C6 -175.86(13) . . . . ?
N1 C5 N2 C6 1.52(13) . . . . ?
N1 C5 C4 C3 -0.19(12) . . . . ?
N1 C8 C7 C6 4.24(12) . . . . ?
N1 C1 C2 C3 0.04(14) . . . . ?
N2 C6 C9 C16 -9.40(12) . . . . ?
N2 C6 C9 C10 170.42(11) . . . . ?
N2 C6 C7 C8 -3.36(13) . . . . ?
N2 C5 C4 C3 179.88(11) . . . . ?
C12 C15 C16 C9 -0.53(13) . . . . ?
C12 C11 C10 C9 0.73(13) . . . . ?
C9 C6 C7 C8 176.68(11) . . . . ?
C5 C4 C3 C2 0.11(14) . . . . ?
C4 C3 C2 C1 -0.03(14) . . . . ?
